data_1524467
loop_
_publ_author_name
'Guenzel, E.'
'Schubert, K.'

_publ_section_title
;
 Strukturuntersuchungen im System Kupfer-Antimon
;
_journal_name_full 'Zeitschrift fuer Metallkunde'
_journal_page_first 124
_journal_page_last 133
_journal_volume 49
_journal_year 1958
_chemical_formula_sum 'Cu6 Sb4'
_chemical_name_systematic 'Cu3 Sb'
_space_group_IT_number 59
_symmetry_space_group_name_Hall 'P 2 2ab -1ab'
_symmetry_space_group_name_H-M 'P m m n :1'
_cell_angle_alpha 90
_cell_angle_beta 90
_cell_angle_gamma 90
_cell_formula_units_Z 2
_cell_length_a 4.344
_cell_length_b 5.493
_cell_length_c 4.758
_cell_volume 113.533
_citation_journal_id_ASTM ZEMTAE
_cod_data_source_file Guenzel_ZEMTAE_1958_105.cif
_cod_data_source_block Cu6Sb4
_cod_original_cell_volume 113.5334
_cod_original_sg_symbol_Hall '-P 2ab 2a (x-1/4,y-1/4,z)'
_cod_database_code 1524467

loop_
_symmetry_equiv_pos_as_xyz
x,y,z
-x,-y,z
x+1/2,-y+1/2,-z
-x+1/2,y+1/2,-z
-x+1/2,-y+1/2,-z
x+1/2,y+1/2,-z
-x,y,z
x,-y,z

loop_
_atom_site_label
_atom_site_type_symbol
_atom_site_fract_x
_atom_site_fract_y
_atom_site_fract_z
_atom_site_occupancy
_atom_site_U_iso_or_equiv
Cu1 Cu 0.25 0.75 0.18 1 0.0
Sb1 Sb 0.25 0.25 0.17 1 0.0
Cu2 Cu 0.75 0 0.337 1 0.0
